data_4510601
loop_
_publ_author_name
'Nelson, David J.'
'Queval, Pierre'
'Rouen, Mathieu'
'Magrez, Magaly'
'Toupet, Lo\"ic'
'Caijo, Fr\'ed\'eric'
'Borr\'e, Etienne'
'Laurent, Isabelle'
'Cr\'evisy, Christophe'
'Basl\'e, Olivier'
'Mauduit, Marc'
'Percy, Jonathan M.'

_publ_section_title
;
 Synergic Effects Between N-Heterocyclic Carbene and Chelating
 Benzylidene--Ether Ligands Toward the Initiation Step of Hoveyda--Grubbs
 Type Ru Complexes
;
_journal_coden_ASTM ACCACS
_journal_issue 2
_journal_name_full 'ACS Catalysis'
_journal_page_first 259
_journal_page_last 264
_journal_paper_doi 10.1021/cs400013z
_journal_volume 3
_journal_year 2013
_chemical_formula_sum 'C46 H50 Cl2 F5 N3 O3 Ru'
_chemical_formula_weight 959.86
_space_group_IT_number 14
_symmetry_cell_setting monoclinic
_symmetry_space_group_name_Hall '-P 2yn'
_symmetry_space_group_name_H-M 'P 1 21/n 1'
_atom_sites_solution_hydrogens difmap
_atom_sites_solution_primary direct
_atom_sites_solution_secondary difmap
_audit_creation_method SHELXL-97
_cell_angle_alpha 90.00
_cell_angle_beta 106.816(3)
_cell_angle_gamma 90.00
_cell_formula_units_Z 8
_cell_length_a 24.2414(6)
_cell_length_b 12.5158(3)
_cell_length_c 30.0577(8)
_cell_measurement_reflns_used 11643
_cell_measurement_temperature 120(2)
_cell_measurement_theta_max 27.1
_cell_measurement_theta_min 2.0
_cell_volume 8729.6(4)
_computing_cell_refinement 'CrysAlis RED, Oxford Diffraction Ltd.,Version 1.171.35.11'
_computing_data_collection 'CrysAlis CCD, Oxford Diffraction Ltd.,Version 1.171.35.11'
_computing_data_reduction 'CrysAlis RED, Oxford Diffraction Ltd.,Version 1.171.35.11'
_computing_molecular_graphics 'MERCURY 2.4.5(CCDC, 2011)'
_computing_publication_material 'WINGX (Farrugia, 1999)'
_computing_structure_refinement 'SHELXL-97 (Sheldrick, 1997)'
_computing_structure_solution 'SIR-97_(Altomare & al., 1999)'
_diffrn_ambient_temperature 120(2)
_diffrn_detector_area_resol_mean 19.64
_diffrn_measured_fraction_theta_full 0.989
_diffrn_measured_fraction_theta_max 0.989
_diffrn_measurement_device_type 'CCD Saphire 3 Xcalibur'
_diffrn_measurement_method 'omega scan'
_diffrn_radiation_monochromator graphite
_diffrn_radiation_source 'fine-focus sealed tube'
_diffrn_radiation_type MoK\a
_diffrn_radiation_wavelength 0.71073
_diffrn_reflns_av_R_equivalents 0.1029
_diffrn_reflns_av_sigmaI/netI 0.1706
_diffrn_reflns_limit_h_max 22
_diffrn_reflns_limit_h_min -30
_diffrn_reflns_limit_k_max 15
_diffrn_reflns_limit_k_min -15
_diffrn_reflns_limit_l_max 38
_diffrn_reflns_limit_l_min -31
_diffrn_reflns_number 62601
_diffrn_reflns_theta_full 27.00
_diffrn_reflns_theta_max 27.00
_diffrn_reflns_theta_min 2.62
_exptl_absorpt_coefficient_mu 0.547
_exptl_absorpt_correction_type none
_exptl_crystal_colour light-green
_exptl_crystal_density_diffrn 1.461
_exptl_crystal_density_method 'not measured'
_exptl_crystal_description prism
_exptl_crystal_F_000 3952
_exptl_crystal_size_max 0.24
_exptl_crystal_size_mid 0.19
_exptl_crystal_size_min 0.07
_refine_diff_density_max 0.814
_refine_diff_density_min -0.746
_refine_diff_density_rms 0.083
_refine_ls_extinction_method none
_refine_ls_goodness_of_fit_ref 0.798
_refine_ls_hydrogen_treatment constr
_refine_ls_matrix_type full
_refine_ls_number_parameters 1081
_refine_ls_number_reflns 18846
_refine_ls_number_restraints 0
_refine_ls_restrained_S_all 0.798
_refine_ls_R_factor_all 0.1475
_refine_ls_R_factor_gt 0.0500
_refine_ls_shift/su_max 0.003
_refine_ls_shift/su_mean 0.000
_refine_ls_structure_factor_coef Fsqd
_refine_ls_weighting_details 'calc w=1/[\s^2^(Fo^2^)+(0.0303P)^2^+0.0000P] where P=(Fo^2^+2Fc^2^)/3'
_refine_ls_weighting_scheme calc
_refine_ls_wR_factor_gt 0.0759
_refine_ls_wR_factor_ref 0.0913
_reflns_number_gt 8675
_reflns_number_total 18846
_reflns_threshold_expression >2sigma(I)
_cod_duplicate_entry 4507433
_cod_data_source_file cs400013z_si_001.cif
_cod_data_source_block m853
_cod_depositor_comments
;
The following automatic conversions were performed:

'_symmetry_cell_setting' value 'Monoclinic' changed to 'monoclinic'
according to
/usr/data/users/saulius/automatic-downloads/retrospective/ACS/lib/dictionaries/cif_core.dic
dictionary named 'cif_core.dic' version 2.4.2 from 2011-04-26.

Automatic conversion script
Id: cif_fix_values 2281 2013-09-26 08:29:07Z andrius 
;
_cod_original_sg_symbol_H-M P21/n
_cod_database_code 4510601

loop_
_symmetry_equiv_pos_as_xyz
'x, y, z'
'-x+1/2, y+1/2, -z+1/2'
'-x, -y, -z'
'x-1/2, -y-1/2, z-1/2'

loop_
_atom_site_label
_atom_site_type_symbol
_atom_site_fract_x
_atom_site_fract_y
_atom_site_fract_z
_atom_site_U_iso_or_equiv
_atom_site_adp_type
_atom_site_occupancy
_atom_site_symmetry_multiplicity
_atom_site_calc_flag
_atom_site_refinement_flags
Ru1 Ru 0.854961(16) 0.17857(2) 0.697168(12) 0.02029(9) Uani 1 1 d .
Cl1 Cl 0.80025(5) 0.03781(8) 0.71066(4) 0.0277(3) Uani 1 1 d .
Cl2 Cl 0.93558(5) 0.26786(8) 0.68783(4) 0.0302(3) Uani 1 1 d .
O1 O 0.90778(11) 0.1490(2) 0.77228(9) 0.0218(7) Uani 1 1 d .
O2 O 1.01458(14) 0.0103(2) 0.85397(10) 0.0424(9) Uani 1 1 d .
O3 O 0.90389(14) 0.1131(2) 0.92351(10) 0.0393(8) Uani 1 1 d .
N1 N 0.94936(15) 0.1304(3) 0.86664(12) 0.0270(9) Uani 1 1 d .
N2 N 0.75076(14) 0.2334(3) 0.61645(11) 0.0206(8) Uani 1 1 d .
N3 N 0.80675(14) 0.1105(3) 0.60087(11) 0.0189(8) Uani 1 1 d .
F1 F 1.06457(11) 0.0991(2) 0.94202(9) 0.0483(8) Uani 1 1 d .
F2 F 1.13193(13) -0.0624(2) 0.98446(9) 0.0651(9) Uani 1 1 d .
F3 F 1.08390(14) -0.2509(2) 0.99920(9) 0.0720(10) Uani 1 1 d .
F4 F 0.96849(15) -0.2716(2) 0.97402(10) 0.0683(10) Uani 1 1 d .
F5 F 0.90097(12) -0.1126(2) 0.92974(9) 0.0498(8) Uani 1 1 d .
C1 C 0.83006(17) 0.2888(3) 0.72548(14) 0.0235(11) Uani 1 1 d .
H1 H 0.8034 0.3394 0.7077 0.028 Uiso 1 1 calc R
C2 C 0.85132(18) 0.2989(3) 0.77569(14) 0.0230(10) Uani 1 1 d .
C3 C 0.83431(18) 0.3759(3) 0.80254(15) 0.0255(11) Uani 1 1 d .
H3 H 0.8066 0.4281 0.7878 0.031 Uiso 1 1 calc R
C4 C 0.8571(2) 0.3774(3) 0.85021(15) 0.0317(12) Uani 1 1 d .
H4 H 0.8460 0.4320 0.8679 0.038 Uiso 1 1 calc R
C5 C 0.89615(19) 0.2995(3) 0.87254(14) 0.0295(12) Uani 1 1 d .
H5 H 0.9117 0.3005 0.9054 0.035 Uiso 1 1 calc R
C6 C 0.91231(18) 0.2204(3) 0.84676(14) 0.0240(11) Uani 1 1 d .
C7 C 0.89126(18) 0.2238(3) 0.79921(14) 0.0190(10) Uani 1 1 d .
C8 C 0.96829(18) 0.1203(3) 0.78962(14) 0.0256(11) Uani 1 1 d .
H8 H 0.9921 0.1856 0.7897 0.031 Uiso 1 1 calc R
C9 C 0.98040(19) 0.0803(3) 0.83886(15) 0.0272(11) Uani 1 1 d .
C10 C 0.9419(2) 0.0847(4) 0.90754(15) 0.0313(12) Uani 1 1 d .
C11 C 0.9813(2) -0.0040(3) 0.93155(14) 0.0296(12) Uani 1 1 d .
C12 C 1.0401(2) 0.0058(4) 0.94779(15) 0.0376(13) Uani 1 1 d .
C13 C 1.0745(2) -0.0761(5) 0.97026(16) 0.0431(14) Uani 1 1 d .
C14 C 1.0505(3) -0.1689(4) 0.97813(16) 0.0454(15) Uani 1 1 d .
C15 C 0.9927(3) -0.1804(4) 0.96493(16) 0.0428(13) Uani 1 1 d .
C16 C 0.9582(2) -0.0970(4) 0.94213(15) 0.0330(12) Uani 1 1 d .
C17 C 0.98088(18) 0.0392(3) 0.75592(15) 0.0276(11) Uani 1 1 d .
H17 H 0.9630 0.0689 0.7241 0.033 Uiso 1 1 calc R
C18 C 0.9518(2) -0.0687(3) 0.75691(15) 0.0378(13) Uani 1 1 d .
H18A H 0.9107 -0.0577 0.7534 0.057 Uiso 1 1 calc R
H18B H 0.9698 -0.1043 0.7866 0.057 Uiso 1 1 calc R
H18C H 0.9562 -0.1134 0.7314 0.057 Uiso 1 1 calc R
C19 C 1.04445(19) 0.0294(4) 0.76090(16) 0.0397(13) Uani 1 1 d .
H19A H 1.0504 -0.0236 0.7387 0.059 Uiso 1 1 calc R
H19B H 1.0649 0.0068 0.7926 0.059 Uiso 1 1 calc R
H19C H 1.0594 0.0988 0.7546 0.059 Uiso 1 1 calc R
C20 C 0.80155(18) 0.1826(3) 0.63367(14) 0.0197(10) Uani 1 1 d .
C21 C 0.75330(18) 0.1043(3) 0.56181(14) 0.0285(11) Uani 1 1 d .
H21A H 0.7313 0.0386 0.5636 0.034 Uiso 1 1 calc R
H21B H 0.7618 0.1062 0.5315 0.034 Uiso 1 1 calc R
C22 C 0.72112(18) 0.2023(3) 0.56863(14) 0.0279(11) Uani 1 1 d .
H22A H 0.7237 0.2593 0.5465 0.034 Uiso 1 1 calc R
H22B H 0.6800 0.1859 0.5648 0.034 Uiso 1 1 calc R
C23 C 0.73137(17) 0.3263(3) 0.63565(14) 0.0229(10) Uani 1 1 d .
C24 C 0.74982(18) 0.4260(3) 0.62516(14) 0.0232(11) Uani 1 1 d .
C25 C 0.7301(2) 0.5155(4) 0.64383(15) 0.0330(12) Uani 1 1 d .
H25 H 0.7410 0.5849 0.6369 0.040 Uiso 1 1 calc R
C26 C 0.6953(2) 0.5041(4) 0.67179(16) 0.0362(13) Uani 1 1 d .
H26 H 0.6835 0.5658 0.6850 0.043 Uiso 1 1 calc R
C27 C 0.67703(19) 0.4053(4) 0.68137(15) 0.0329(12) Uani 1 1 d .
H27 H 0.6521 0.3998 0.7005 0.039 Uiso 1 1 calc R
C28 C 0.69452(18) 0.3127(4) 0.66332(15) 0.0276(11) Uani 1 1 d .
C29 C 0.7904(2) 0.4414(3) 0.59554(15) 0.0317(12) Uani 1 1 d .
H29 H 0.8002 0.3690 0.5859 0.038 Uiso 1 1 calc R
C30 C 0.8466(2) 0.4942(4) 0.62367(17) 0.0445(14) Uani 1 1 d .
H30A H 0.8723 0.5027 0.6040 0.067 Uiso 1 1 calc R
H30B H 0.8653 0.4493 0.6505 0.067 Uiso 1 1 calc R
H30C H 0.8381 0.5645 0.6345 0.067 Uiso 1 1 calc R
C31 C 0.7614(2) 0.5042(4) 0.55143(16) 0.0469(14) Uani 1 1 d .
H31A H 0.7883 0.5121 0.5328 0.070 Uiso 1 1 calc R
H31B H 0.7503 0.5750 0.5598 0.070 Uiso 1 1 calc R
H31C H 0.7270 0.4658 0.5333 0.070 Uiso 1 1 calc R
C32 C 0.67534(19) 0.2037(4) 0.67496(16) 0.0309(12) Uani 1 1 d .
H32 H 0.6987 0.1482 0.6647 0.037 Uiso 1 1 calc R
C33 C 0.6839(2) 0.1899(4) 0.72701(15) 0.0409(13) Uani 1 1 d .
H33A H 0.7247 0.2005 0.7439 0.061 Uiso 1 1 calc R
H33B H 0.6721 0.1177 0.7330 0.061 Uiso 1 1 calc R
H33C H 0.6605 0.2426 0.7375 0.061 Uiso 1 1 calc R
C34 C 0.6116(2) 0.1849(4) 0.64920(18) 0.0515(15) Uani 1 1 d .
H34A H 0.6001 0.1139 0.6570 0.077 Uiso 1 1 calc R
H34B H 0.6059 0.1894 0.6156 0.077 Uiso 1 1 calc R
H34C H 0.5881 0.2394 0.6585 0.077 Uiso 1 1 calc R
C35 C 0.85399(19) 0.0379(3) 0.60530(13) 0.0235(11) Uani 1 1 d .
C36 C 0.84833(19) -0.0697(3) 0.61504(14) 0.0253(11) Uani 1 1 d .
C37 C 0.8956(2) -0.1359(4) 0.61949(15) 0.0341(12) Uani 1 1 d .
H37 H 0.8930 -0.2094 0.6265 0.041 Uiso 1 1 calc R
C38 C 0.9456(2) -0.0968(4) 0.61391(16) 0.0380(13) Uani 1 1 d .
H38 H 0.9778 -0.1431 0.6180 0.046 Uiso 1 1 calc R
C39 C 0.95034(19) 0.0078(4) 0.60252(15) 0.0333(12) Uani 1 1 d .
H39 H 0.9856 0.0331 0.5986 0.040 Uiso 1 1 calc R
C40 C 0.90396(19) 0.0781(3) 0.59650(14) 0.0265(11) Uani 1 1 d .
C41 C 0.7921(2) -0.1191(3) 0.61858(15) 0.0309(12) Uani 1 1 d .
H41 H 0.7666 -0.0603 0.6236 0.037 Uiso 1 1 calc R
C42 C 0.7613(2) -0.1762(3) 0.57256(16) 0.0420(14) Uani 1 1 d .
H42A H 0.7251 -0.2074 0.5748 0.063 Uiso 1 1 calc R
H42B H 0.7862 -0.2330 0.5667 0.063 Uiso 1 1 calc R
H42C H 0.7530 -0.1246 0.5470 0.063 Uiso 1 1 calc R
C43 C 0.8019(2) -0.1984(3) 0.65905(16) 0.0413(13) Uani 1 1 d .
H43A H 0.7648 -0.2281 0.6599 0.062 Uiso 1 1 calc R
H43B H 0.8201 -0.1614 0.6884 0.062 Uiso 1 1 calc R
H43C H 0.8270 -0.2563 0.6547 0.062 Uiso 1 1 calc R
C44 C 0.90808(19) 0.1907(3) 0.57846(15) 0.0299(12) Uani 1 1 d .
H44 H 0.8880 0.2399 0.5950 0.036 Uiso 1 1 calc R
C45 C 0.8767(2) 0.1976(4) 0.52654(15) 0.0480(15) Uani 1 1 d .
H45A H 0.8371 0.1713 0.5208 0.072 Uiso 1 1 calc R
H45B H 0.8969 0.1538 0.5092 0.072 Uiso 1 1 calc R
H45C H 0.8758 0.2720 0.5163 0.072 Uiso 1 1 calc R
C46 C 0.97003(19) 0.2305(4) 0.58770(16) 0.0406(13) Uani 1 1 d .
H46A H 0.9697 0.3031 0.5754 0.061 Uiso 1 1 calc R
H46B H 0.9910 0.1831 0.5723 0.061 Uiso 1 1 calc R
H46C H 0.9891 0.2308 0.6212 0.061 Uiso 1 1 calc R
Ru2 Ru 1.143534(16) 0.47088(2) 0.799562(12) 0.02064(9) Uani 1 1 d .
Cl51 Cl 1.19818(5) 0.60914(8) 0.78387(4) 0.0274(3) Uani 1 1 d .
Cl52 Cl 1.06295(5) 0.38324(9) 0.81012(4) 0.0315(3) Uani 1 1 d .
O51 O 1.09085(11) 0.4935(2) 0.72301(9) 0.0220(7) Uani 1 1 d .
O52 O 0.97843(13) 0.6131(2) 0.63713(10) 0.0374(9) Uani 1 1 d .
O53 O 1.08348(15) 0.5015(3) 0.56577(11) 0.0515(10) Uani 1 1 d .
N51 N 1.04746(14) 0.4967(3) 0.62815(11) 0.0234(9) Uani 1 1 d .
N52 N 1.24596(14) 0.4213(3) 0.88280(11) 0.0211(8) Uani 1 1 d .
N53 N 1.18842(14) 0.5444(3) 0.89494(11) 0.0210(8) Uani 1 1 d .
F51 F 0.92903(11) 0.4927(2) 0.54412(9) 0.0533(8) Uani 1 1 d .
F52 F 0.85522(14) 0.6374(3) 0.49265(10) 0.0743(10) Uani 1 1 d .
F53 F 0.89268(15) 0.8351(3) 0.47973(10) 0.0839(11) Uani 1 1 d .
F54 F 1.00506(15) 0.8887(2) 0.51878(10) 0.0735(10) Uani 1 1 d .
F55 F 1.07850(13) 0.7435(2) 0.56986(9) 0.0539(8) Uani 1 1 d .
C51 C 1.17101(18) 0.3593(3) 0.77349(14) 0.0252(11) Uani 1 1 d .
H51 H 1.1981 0.3110 0.7923 0.030 Uiso 1 1 calc R
C52 C 1.15065(17) 0.3454(3) 0.72318(14) 0.0205(10) Uani 1 1 d .
C53 C 1.17004(18) 0.2671(3) 0.69833(15) 0.0277(11) Uani 1 1 d .
H53 H 1.1991 0.2183 0.7142 0.033 Uiso 1 1 calc R
C54 C 1.14737(18) 0.2605(3) 0.65102(15) 0.0279(11) Uani 1 1 d .
H54 H 1.1602 0.2055 0.6346 0.033 Uiso 1 1 calc R
C55 C 1.10614(18) 0.3321(3) 0.62655(14) 0.0276(11) Uani 1 1 d .
H55 H 1.0905 0.3256 0.5938 0.033 Uiso 1 1 calc R
C56 C 1.08789(17) 0.4135(3) 0.65028(14) 0.0207(10) Uani 1 1 d .
C57 C 1.10863(18) 0.4164(3) 0.69781(14) 0.0198(10) Uani 1 1 d .
C58 C 1.02941(17) 0.5174(3) 0.70556(13) 0.0233(10) Uani 1 1 d .
H58 H 1.0069 0.4519 0.7082 0.028 Uiso 1 1 calc R
C59 C 1.01549(19) 0.5494(3) 0.65427(14) 0.0242(11) Uani 1 1 d .
C60 C 1.0485(2) 0.5337(4) 0.58381(15) 0.0320(12) Uani 1 1 d .
C61 C 1.0051(2) 0.6157(4) 0.55851(14) 0.0331(12) Uani 1 1 d .
C62 C 0.9487(2) 0.5909(4) 0.53801(15) 0.0389(13) Uani 1 1 d .
C63 C 0.9103(2) 0.6638(5) 0.51205(16) 0.0495(15) Uani 1 1 d .
C64 C 0.9298(3) 0.7642(5) 0.50551(17) 0.0512(16) Uani 1 1 d .
C65 C 0.9860(3) 0.7899(4) 0.52478(17) 0.0465(15) Uani 1 1 d .
C66 C 1.0233(2) 0.7151(4) 0.55084(16) 0.0390(13) Uani 1 1 d .
C67 C 1.01667(18) 0.6049(3) 0.73673(14) 0.0265(11) Uani 1 1 d .
H67 H 1.0351 0.5807 0.7694 0.032 Uiso 1 1 calc R
C68 C 1.04399(19) 0.7116(3) 0.73227(16) 0.0351(12) Uani 1 1 d .
H68A H 1.0344 0.7633 0.7533 0.053 Uiso 1 1 calc R
H68B H 1.0294 0.7372 0.7002 0.053 Uiso 1 1 calc R
H68C H 1.0859 0.7033 0.7404 0.053 Uiso 1 1 calc R
C69 C 0.95237(19) 0.6128(4) 0.73173(15) 0.0372(12) Uani 1 1 d .
H69A H 0.9373 0.5417 0.7354 0.056 Uiso 1 1 calc R
H69B H 0.9322 0.6410 0.7009 0.056 Uiso 1 1 calc R
H69C H 0.9463 0.6607 0.7557 0.056 Uiso 1 1 calc R
C70 C 1.19547(18) 0.4714(3) 0.86381(15) 0.0226(11) Uani 1 1 d .
C71 C 1.24113(19) 0.5559(3) 0.93425(14) 0.0279(12) Uani 1 1 d .
H71A H 1.2320 0.5616 0.9642 0.033 Uiso 1 1 calc R
H71B H 1.2639 0.6189 0.9303 0.033 Uiso 1 1 calc R
C72 C 1.27220(19) 0.4537(3) 0.93123(14) 0.0295(12) Uani 1 1 d .
H72A H 1.3141 0.4657 0.9377 0.035 Uiso 1 1 calc R
H72B H 1.2656 0.3995 0.9531 0.035 Uiso 1 1 calc R
C73 C 1.26722(18) 0.3267(3) 0.86615(14) 0.0220(10) Uani 1 1 d .
C74 C 1.24625(19) 0.2274(3) 0.87593(14) 0.0264(11) Uani 1 1 d .
C75 C 1.2683(2) 0.1368(4) 0.86041(16) 0.0355(13) Uani 1 1 d .
H75 H 1.2553 0.0682 0.8665 0.043 Uiso 1 1 calc R
C76 C 1.3086(2) 0.1446(4) 0.83647(17) 0.0403(14) Uani 1 1 d .
H76 H 1.3231 0.0818 0.8260 0.048 Uiso 1 1 calc R
C77 C 1.3282(2) 0.2441(4) 0.82763(16) 0.0361(12) Uani 1 1 d .
H77 H 1.3558 0.2488 0.8107 0.043 Uiso 1 1 calc R
C78 C 1.30841(18) 0.3368(4) 0.84302(15) 0.0283(11) Uani 1 1 d .
C79 C 1.1996(2) 0.2157(3) 0.90004(15) 0.0328(13) Uani 1 1 d .
H79 H 1.1873 0.2891 0.9062 0.039 Uiso 1 1 calc R
C80 C 1.1466(2) 0.1576(3) 0.86932(15) 0.0414(13) Uani 1 1 d .
H80A H 1.1173 0.1519 0.8859 0.062 Uiso 1 1 calc R
H80B H 1.1577 0.0859 0.8620 0.062 Uiso 1 1 calc R
H80C H 1.1309 0.1979 0.8405 0.062 Uiso 1 1 calc R
C81 C 1.2218(2) 0.1585(4) 0.94678(15) 0.0462(14) Uani 1 1 d .
H81A H 1.1906 0.1523 0.9613 0.069 Uiso 1 1 calc R
H81B H 1.2536 0.1996 0.9672 0.069 Uiso 1 1 calc R
H81C H 1.2355 0.0871 0.9419 0.069 Uiso 1 1 calc R
C82 C 1.33079(19) 0.4449(4) 0.83235(16) 0.0308(12) Uani 1 1 d .
H82 H 1.3073 0.5015 0.8417 0.037 Uiso 1 1 calc R
C83 C 1.3233(2) 0.4582(4) 0.78059(17) 0.0443(14) Uani 1 1 d .
H83A H 1.3374 0.5287 0.7748 0.066 Uiso 1 1 calc R
H83B H 1.2824 0.4516 0.7634 0.066 Uiso 1 1 calc R
H83C H 1.3453 0.4027 0.7702 0.066 Uiso 1 1 calc R
C84 C 1.3935(2) 0.4627(4) 0.86014(18) 0.0476(15) Uani 1 1 d .
H84A H 1.4061 0.5330 0.8526 0.071 Uiso 1 1 calc R
H84B H 1.4176 0.4071 0.8522 0.071 Uiso 1 1 calc R
H84C H 1.3971 0.4593 0.8934 0.071 Uiso 1 1 calc R
C85 C 1.13952(18) 0.6146(3) 0.88900(14) 0.0226(10) Uani 1 1 d .
C86 C 1.14279(19) 0.7211(3) 0.87559(14) 0.0247(11) Uani 1 1 d .
C87 C 1.0934(2) 0.7832(3) 0.86809(15) 0.0304(11) Uani 1 1 d .
H87 H 1.0941 0.8557 0.8589 0.036 Uiso 1 1 calc R
C88 C 1.0434(2) 0.7413(4) 0.87374(15) 0.0338(12) Uani 1 1 d .
H88 H 1.0096 0.7840 0.8669 0.041 Uiso 1 1 calc R
C89 C 1.04180(19) 0.6380(4) 0.88918(15) 0.0328(12) Uani 1 1 d .
H89 H 1.0072 0.6113 0.8938 0.039 Uiso 1 1 calc R
C90 C 1.09000(19) 0.5723(3) 0.89806(14) 0.0277(11) Uani 1 1 d .
C91 C 1.19789(19) 0.7729(3) 0.87295(14) 0.0291(12) Uani 1 1 d .
H91 H 1.2250 0.7151 0.8698 0.035 Uiso 1 1 calc R
C92 C 1.2260(2) 0.8340(3) 0.91838(15) 0.0381(13) Uani 1 1 d .
H92A H 1.2620 0.8667 0.9167 0.057 Uiso 1 1 calc R
H92B H 1.2341 0.7842 0.9446 0.057 Uiso 1 1 calc R
H92C H 1.1996 0.8898 0.9227 0.057 Uiso 1 1 calc R
C93 C 1.1899(2) 0.8493(3) 0.83184(15) 0.0382(13) Uani 1 1 d .
H93A H 1.2272 0.8799 0.8322 0.057 Uiso 1 1 calc R
H93B H 1.1634 0.9068 0.8342 0.057 Uiso 1 1 calc R
H93C H 1.1738 0.8101 0.8027 0.057 Uiso 1 1 calc R
C94 C 1.0898(2) 0.4636(4) 0.91996(16) 0.0351(12) Uani 1 1 d .
H94 H 1.1128 0.4136 0.9064 0.042 Uiso 1 1 calc R
C95 C 1.1179(2) 0.4689(4) 0.97249(16) 0.0573(17) Uani 1 1 d .
H95A H 1.1568 0.4986 0.9788 0.086 Uiso 1 1 calc R
H95B H 1.1202 0.3969 0.9857 0.086 Uiso 1 1 calc R
H95C H 1.0948 0.5147 0.9866 0.086 Uiso 1 1 calc R
C96 C 1.0293(2) 0.4158(4) 0.91228(17) 0.0465(14) Uani 1 1 d .
H96A H 1.0099 0.4110 0.8789 0.070 Uiso 1 1 calc R
H96B H 1.0069 0.4616 0.9270 0.070 Uiso 1 1 calc R
H96C H 1.0327 0.3442 0.9260 0.070 Uiso 1 1 calc R

loop_
_atom_site_aniso_label
_atom_site_aniso_U_11
_atom_site_aniso_U_22
_atom_site_aniso_U_33
_atom_site_aniso_U_23
_atom_site_aniso_U_13
_atom_site_aniso_U_12
Ru1 0.0195(2) 0.0217(2) 0.01703(19) -0.00099(16) 0.00125(15) 0.00018(17)
Cl1 0.0302(7) 0.0275(6) 0.0247(6) 0.0020(5) 0.0068(5) -0.0045(5)
Cl2 0.0247(7) 0.0345(7) 0.0292(7) -0.0009(5) 0.0041(5) -0.0062(5)
O1 0.0192(18) 0.0257(17) 0.0163(16) -0.0020(12) -0.0015(13) 0.0053(13)
O2 0.047(2) 0.052(2) 0.0250(18) 0.0062(15) 0.0047(16) 0.0265(18)
O3 0.042(2) 0.053(2) 0.0253(19) 0.0049(16) 0.0118(17) 0.0063(17)
N1 0.035(2) 0.030(2) 0.015(2) 0.0038(16) 0.0050(18) 0.0060(18)
N2 0.020(2) 0.023(2) 0.017(2) -0.0028(15) 0.0017(17) -0.0003(16)
N3 0.016(2) 0.024(2) 0.0134(19) -0.0008(15) -0.0002(16) 0.0077(16)
F1 0.0368(18) 0.067(2) 0.0385(17) 0.0084(14) 0.0063(14) -0.0046(15)
F2 0.039(2) 0.105(3) 0.0431(19) 0.0058(17) -0.0009(16) 0.0209(17)
F3 0.095(3) 0.067(2) 0.0392(18) 0.0014(15) -0.0047(18) 0.0445(19)
F4 0.105(3) 0.0435(19) 0.049(2) 0.0076(15) 0.0104(19) -0.0043(18)
F5 0.047(2) 0.0551(19) 0.0420(18) 0.0028(14) 0.0043(15) -0.0101(15)
C1 0.017(3) 0.029(3) 0.021(3) 0.0030(19) 0.001(2) -0.0028(19)
C2 0.026(3) 0.023(3) 0.019(2) -0.0031(19) 0.006(2) -0.002(2)
C3 0.020(3) 0.027(3) 0.029(3) 0.000(2) 0.007(2) 0.006(2)
C4 0.042(3) 0.032(3) 0.023(3) -0.007(2) 0.012(2) 0.003(2)
C5 0.036(3) 0.038(3) 0.013(2) 0.002(2) 0.005(2) 0.000(2)
C6 0.024(3) 0.027(3) 0.020(3) 0.0003(19) 0.005(2) 0.001(2)
C7 0.019(3) 0.022(2) 0.019(2) -0.0034(19) 0.010(2) -0.0015(19)
C8 0.021(3) 0.032(3) 0.022(3) 0.002(2) 0.003(2) 0.004(2)
C9 0.026(3) 0.030(3) 0.022(3) -0.004(2) 0.003(2) 0.004(2)
C10 0.035(3) 0.040(3) 0.016(3) -0.007(2) 0.003(2) 0.000(2)
C11 0.038(3) 0.034(3) 0.013(2) 0.001(2) 0.001(2) 0.009(2)
C12 0.050(4) 0.043(3) 0.021(3) 0.002(2) 0.012(3) -0.003(3)
C13 0.028(3) 0.072(4) 0.023(3) -0.004(3) -0.002(2) 0.015(3)
C14 0.064(4) 0.038(3) 0.024(3) 0.003(2) -0.001(3) 0.021(3)
C15 0.066(4) 0.033(3) 0.026(3) 0.001(2) 0.008(3) -0.005(3)
C16 0.033(3) 0.041(3) 0.021(3) -0.003(2) 0.001(2) 0.005(3)
C17 0.027(3) 0.034(3) 0.021(2) 0.003(2) 0.005(2) 0.007(2)
C18 0.040(3) 0.027(3) 0.038(3) -0.002(2) -0.001(2) 0.005(2)
C19 0.035(3) 0.044(3) 0.040(3) -0.002(2) 0.009(2) 0.011(2)
C20 0.015(3) 0.020(2) 0.024(3) 0.0030(19) 0.005(2) -0.0050(19)
C21 0.025(3) 0.033(3) 0.020(2) -0.006(2) -0.004(2) 0.002(2)
C22 0.023(3) 0.031(3) 0.025(3) -0.008(2) -0.001(2) 0.005(2)
C23 0.018(2) 0.027(3) 0.018(2) -0.006(2) -0.004(2) 0.004(2)
C24 0.026(3) 0.022(3) 0.016(2) -0.0016(19) -0.001(2) 0.003(2)
C25 0.041(3) 0.028(3) 0.027(3) -0.002(2) 0.004(2) 0.007(2)
C26 0.037(3) 0.036(3) 0.030(3) -0.010(2) 0.002(3) 0.015(2)
C27 0.029(3) 0.037(3) 0.031(3) -0.006(2) 0.006(2) 0.008(2)
C28 0.021(3) 0.032(3) 0.024(3) -0.001(2) -0.002(2) 0.003(2)
C29 0.041(3) 0.024(3) 0.031(3) -0.004(2) 0.012(2) -0.001(2)
C30 0.039(3) 0.042(3) 0.052(3) -0.004(2) 0.012(3) -0.009(2)
C31 0.063(4) 0.046(3) 0.031(3) 0.004(2) 0.012(3) 0.000(3)
C32 0.016(3) 0.039(3) 0.036(3) -0.002(2) 0.005(2) 0.001(2)
C33 0.038(3) 0.049(3) 0.037(3) 0.001(2) 0.014(3) -0.001(3)
C34 0.034(3) 0.054(4) 0.061(4) 0.002(3) 0.006(3) -0.012(3)
C35 0.026(3) 0.025(3) 0.014(2) -0.0015(19) -0.004(2) 0.003(2)
C36 0.030(3) 0.030(3) 0.013(2) -0.0024(19) 0.002(2) 0.004(2)
C37 0.044(3) 0.025(3) 0.032(3) 0.004(2) 0.009(3) 0.003(2)
C38 0.033(3) 0.040(3) 0.041(3) 0.001(2) 0.011(3) 0.009(2)
C39 0.023(3) 0.043(3) 0.033(3) -0.005(2) 0.006(2) 0.001(2)
C40 0.027(3) 0.027(3) 0.023(3) -0.004(2) 0.003(2) 0.004(2)
C41 0.035(3) 0.025(3) 0.033(3) -0.004(2) 0.010(2) -0.004(2)
C42 0.046(3) 0.032(3) 0.047(3) -0.013(2) 0.012(3) -0.007(2)
C43 0.054(4) 0.023(3) 0.050(3) 0.001(2) 0.021(3) -0.003(2)
C44 0.027(3) 0.031(3) 0.031(3) -0.001(2) 0.007(2) -0.002(2)
C45 0.053(4) 0.056(4) 0.034(3) 0.002(2) 0.010(3) -0.013(3)
C46 0.036(3) 0.041(3) 0.044(3) -0.004(2) 0.011(3) -0.006(2)
Ru2 0.0186(2) 0.0220(2) 0.0183(2) -0.00014(16) 0.00063(16) 0.00047(16)
Cl51 0.0277(7) 0.0272(6) 0.0260(6) 0.0012(5) 0.0057(5) -0.0037(5)
Cl52 0.0245(7) 0.0365(7) 0.0305(7) 0.0038(5) 0.0029(5) -0.0062(5)
O51 0.0190(17) 0.0288(17) 0.0147(15) -0.0041(12) -0.0007(13) 0.0018(13)
O52 0.033(2) 0.054(2) 0.0223(18) 0.0059(15) 0.0030(15) 0.0225(17)
O53 0.062(3) 0.062(3) 0.035(2) 0.0093(17) 0.021(2) 0.028(2)
N51 0.022(2) 0.031(2) 0.016(2) -0.0029(16) 0.0031(17) 0.0016(16)
N52 0.018(2) 0.026(2) 0.018(2) -0.0043(16) 0.0034(17) 0.0026(16)
N53 0.018(2) 0.025(2) 0.0150(19) -0.0047(15) -0.0021(16) 0.0003(16)
F51 0.0401(18) 0.074(2) 0.0425(18) 0.0116(15) 0.0063(15) -0.0065(16)
F52 0.042(2) 0.120(3) 0.053(2) 0.0160(18) 0.0020(17) 0.0207(19)
F53 0.100(3) 0.099(3) 0.052(2) 0.0346(18) 0.021(2) 0.064(2)
F54 0.124(3) 0.042(2) 0.059(2) 0.0154(16) 0.033(2) 0.0142(19)
F55 0.064(2) 0.0479(18) 0.0443(18) -0.0011(14) 0.0073(17) -0.0055(16)
C51 0.024(3) 0.030(3) 0.020(3) 0.0015(19) 0.004(2) -0.007(2)
C52 0.015(2) 0.024(3) 0.021(2) 0.0022(19) 0.003(2) -0.0056(18)
C53 0.022(3) 0.025(3) 0.032(3) -0.006(2) 0.002(2) 0.004(2)
C54 0.026(3) 0.026(3) 0.032(3) -0.007(2) 0.008(2) 0.006(2)
C55 0.031(3) 0.030(3) 0.020(2) -0.007(2) 0.004(2) -0.002(2)
C56 0.020(3) 0.023(3) 0.019(2) -0.0002(19) 0.005(2) 0.0022(19)
C57 0.019(2) 0.017(2) 0.024(2) -0.0077(18) 0.006(2) -0.0036(18)
C58 0.017(2) 0.030(3) 0.020(2) 0.002(2) 0.0014(19) 0.006(2)
C59 0.021(3) 0.033(3) 0.018(2) -0.003(2) 0.004(2) -0.001(2)
C60 0.041(3) 0.034(3) 0.020(3) 0.000(2) 0.008(2) 0.005(2)
C61 0.037(3) 0.044(3) 0.016(3) 0.006(2) 0.004(2) 0.009(2)
C62 0.040(3) 0.054(4) 0.022(3) 0.006(2) 0.008(2) 0.003(3)
C63 0.036(4) 0.094(5) 0.019(3) 0.008(3) 0.008(3) 0.017(3)
C64 0.058(4) 0.069(4) 0.026(3) 0.019(3) 0.012(3) 0.033(3)
C65 0.076(5) 0.034(3) 0.033(3) 0.010(2) 0.021(3) 0.021(3)
C66 0.041(4) 0.051(4) 0.024(3) 0.001(2) 0.006(3) 0.005(3)
C67 0.026(3) 0.036(3) 0.016(2) 0.002(2) 0.004(2) 0.008(2)
C68 0.033(3) 0.030(3) 0.040(3) -0.002(2) 0.008(2) 0.007(2)
C69 0.032(3) 0.050(3) 0.030(3) -0.005(2) 0.010(2) 0.006(2)
C70 0.019(3) 0.019(3) 0.027(3) 0.001(2) 0.000(2) -0.002(2)
C71 0.030(3) 0.030(3) 0.017(2) -0.0080(19) -0.003(2) 0.006(2)
C72 0.026(3) 0.037(3) 0.019(2) -0.005(2) -0.004(2) 0.001(2)
C73 0.019(3) 0.025(3) 0.017(2) -0.003(2) -0.003(2) 0.004(2)
C74 0.026(3) 0.028(3) 0.019(3) 0.002(2) -0.003(2) 0.006(2)
C75 0.039(3) 0.029(3) 0.033(3) -0.001(2) 0.001(3) 0.004(2)
C76 0.041(4) 0.036(3) 0.038(3) -0.009(2) 0.002(3) 0.019(3)
C77 0.032(3) 0.045(3) 0.033(3) -0.006(2) 0.012(2) 0.009(3)
C78 0.020(3) 0.035(3) 0.026(3) -0.003(2) 0.001(2) 0.005(2)
C79 0.044(3) 0.023(3) 0.030(3) 0.003(2) 0.009(3) -0.002(2)
C80 0.048(4) 0.037(3) 0.038(3) 0.008(2) 0.010(3) -0.007(2)
C81 0.065(4) 0.047(3) 0.028(3) 0.002(2) 0.015(3) -0.008(3)
C82 0.024(3) 0.037(3) 0.034(3) -0.004(2) 0.013(2) 0.005(2)
C83 0.037(3) 0.051(3) 0.050(4) 0.001(3) 0.019(3) 0.005(3)
C84 0.028(3) 0.049(3) 0.061(4) -0.001(3) 0.004(3) -0.006(3)
C85 0.018(3) 0.028(3) 0.016(2) -0.0030(19) -0.003(2) 0.007(2)
C86 0.031(3) 0.023(3) 0.016(2) -0.0042(18) 0.000(2) 0.000(2)
C87 0.033(3) 0.026(3) 0.031(3) -0.003(2) 0.007(2) 0.005(2)
C88 0.024(3) 0.046(3) 0.028(3) -0.005(2) 0.001(2) 0.014(2)
C89 0.022(3) 0.042(3) 0.034(3) 0.000(2) 0.008(2) 0.003(2)
C90 0.028(3) 0.029(3) 0.021(3) -0.005(2) -0.001(2) -0.002(2)
C91 0.029(3) 0.025(3) 0.030(3) -0.007(2) 0.002(2) 0.003(2)
C92 0.034(3) 0.035(3) 0.039(3) -0.010(2) 0.002(2) 0.000(2)
C93 0.039(3) 0.033(3) 0.040(3) 0.006(2) 0.009(3) -0.001(2)
C94 0.025(3) 0.043(3) 0.036(3) 0.003(2) 0.007(2) -0.001(2)
C95 0.047(4) 0.076(4) 0.038(3) 0.022(3) -0.005(3) -0.011(3)
C96 0.041(4) 0.053(4) 0.045(3) 0.008(3) 0.010(3) -0.001(3)

loop_
_atom_type_symbol
_atom_type_description
_atom_type_scat_dispersion_real
_atom_type_scat_dispersion_imag
_atom_type_scat_source
C C 0.0033 0.0016 'International Tables Vol C Tables 4.2.6.8 and 6.1.1.4'
H H 0.0000 0.0000 'International Tables Vol C Tables 4.2.6.8 and 6.1.1.4'
N N 0.0061 0.0033 'International Tables Vol C Tables 4.2.6.8 and 6.1.1.4'
O O 0.0106 0.0060 'International Tables Vol C Tables 4.2.6.8 and 6.1.1.4'
F F 0.0171 0.0103 'International Tables Vol C Tables 4.2.6.8 and 6.1.1.4'
Cl Cl 0.1484 0.1585 'International Tables Vol C Tables 4.2.6.8 and 6.1.1.4'
Ru Ru -1.2594 0.8363 'International Tables Vol C Tables 4.2.6.8 and 6.1.1.4'

loop_
_geom_angle_atom_site_label_1
_geom_angle_atom_site_label_2
_geom_angle_atom_site_label_3
_geom_angle
C1 Ru1 C20 102.72(18)
C1 Ru1 O1 80.03(14)
C20 Ru1 O1 170.14(13)
C1 Ru1 Cl1 102.24(13)
C20 Ru1 Cl1 86.55(12)
O1 Ru1 Cl1 83.61(7)
C1 Ru1 Cl2 95.50(13)
C20 Ru1 Cl2 102.07(12)
O1 Ru1 Cl2 86.97(8)
Cl1 Ru1 Cl2 158.11(4)
C7 O1 C8 113.2(3)
C7 O1 Ru1 107.3(2)
C8 O1 Ru1 127.9(2)
C10 N1 C9 123.7(4)
C10 N1 C6 116.8(4)
C9 N1 C6 117.9(3)
C20 N2 C23 126.6(3)
C20 N2 C22 112.7(3)
C23 N2 C22 119.1(3)
C20 N3 C35 125.9(3)
C20 N3 C21 111.4(3)
C35 N3 C21 122.2(3)
C2 C1 Ru1 119.2(3)
C2 C1 H1 120.4
Ru1 C1 H1 120.4
C7 C2 C3 117.0(4)
C7 C2 C1 117.1(4)
C3 C2 C1 125.9(4)
C4 C3 C2 121.0(4)
C4 C3 H3 119.5
C2 C3 H3 119.5
C3 C4 C5 120.3(4)
C3 C4 H4 119.9
C5 C4 H4 119.9
C6 C5 C4 119.8(4)
C6 C5 H5 120.1
C4 C5 H5 120.1
C7 C6 C5 118.8(4)
C7 C6 N1 116.8(4)
C5 C6 N1 124.4(4)
O1 C7 C6 120.6(4)
O1 C7 C2 116.2(4)
C6 C7 C2 123.1(4)
O1 C8 C9 108.9(4)
O1 C8 C17 107.5(3)
C9 C8 C17 114.3(4)
O1 C8 H8 108.7
C9 C8 H8 108.7
C17 C8 H8 108.7
O2 C9 N1 121.6(4)
O2 C9 C8 122.0(4)
N1 C9 C8 116.4(4)
O3 C10 N1 122.0(4)
O3 C10 C11 118.5(4)
N1 C10 C11 119.5(4)
C16 C11 C12 116.5(4)
C16 C11 C10 119.5(4)
C12 C11 C10 123.7(4)
F1 C12 C13 119.1(5)
F1 C12 C11 118.9(4)
C13 C12 C11 122.0(5)
F2 C13 C14 120.9(5)
F2 C13 C12 119.2(5)
C14 C13 C12 119.9(5)
F3 C14 C15 119.3(5)
F3 C14 C13 120.5(5)
C15 C14 C13 120.2(5)
F4 C15 C14 120.5(5)
F4 C15 C16 120.1(5)
C14 C15 C16 119.4(5)
F5 C16 C11 121.2(4)
F5 C16 C15 117.1(5)
C11 C16 C15 121.7(5)
C19 C17 C8 112.5(4)
C19 C17 C18 113.0(4)
C8 C17 C18 113.1(4)
C19 C17 H17 105.8
C8 C17 H17 105.8
C18 C17 H17 105.8
C17 C18 H18A 109.5
C17 C18 H18B 109.5
H18A C18 H18B 109.5
C17 C18 H18C 109.5
H18A C18 H18C 109.5
H18B C18 H18C 109.5
C17 C19 H19A 109.5
C17 C19 H19B 109.5
H19A C19 H19B 109.5
C17 C19 H19C 109.5
H19A C19 H19C 109.5
H19B C19 H19C 109.5
N2 C20 N3 107.4(3)
N2 C20 Ru1 130.8(3)
N3 C20 Ru1 120.6(3)
N3 C21 C22 102.7(3)
N3 C21 H21A 111.2
C22 C21 H21A 111.2
N3 C21 H21B 111.2
C22 C21 H21B 111.2
H21A C21 H21B 109.1
N2 C22 C21 103.0(3)
N2 C22 H22A 111.2
C21 C22 H22A 111.2
N2 C22 H22B 111.2
C21 C22 H22B 111.2
H22A C22 H22B 109.1
C24 C23 C28 123.2(4)
C24 C23 N2 118.1(4)
C28 C23 N2 118.7(4)
C23 C24 C25 117.2(4)
C23 C24 C29 123.5(4)
C25 C24 C29 119.3(4)
C26 C25 C24 120.7(4)
C26 C25 H25 119.7
C24 C25 H25 119.7
C25 C26 C27 121.3(4)
C25 C26 H26 119.3
C27 C26 H26 119.3
C26 C27 C28 120.9(5)
C26 C27 H27 119.5
C28 C27 H27 119.5
C27 C28 C23 116.6(4)
C27 C28 C32 120.6(4)
C23 C28 C32 122.7(4)
C24 C29 C31 111.2(4)
C24 C29 C30 110.8(4)
C31 C29 C30 111.7(4)
C24 C29 H29 107.7
C31 C29 H29 107.7
C30 C29 H29 107.7
C29 C30 H30A 109.5
C29 C30 H30B 109.5
H30A C30 H30B 109.5
C29 C30 H30C 109.5
H30A C30 H30C 109.5
H30B C30 H30C 109.5
C29 C31 H31A 109.5
C29 C31 H31B 109.5
H31A C31 H31B 109.5
C29 C31 H31C 109.5
H31A C31 H31C 109.5
H31B C31 H31C 109.5
C28 C32 C33 112.3(4)
C28 C32 C34 110.7(4)
C33 C32 C34 108.6(4)
C28 C32 H32 108.4
C33 C32 H32 108.4
C34 C32 H32 108.4
C32 C33 H33A 109.5
C32 C33 H33B 109.5
H33A C33 H33B 109.5
C32 C33 H33C 109.5
H33A C33 H33C 109.5
H33B C33 H33C 109.5
C32 C34 H34A 109.5
C32 C34 H34B 109.5
H34A C34 H34B 109.5
C32 C34 H34C 109.5
H34A C34 H34C 109.5
H34B C34 H34C 109.5
C36 C35 C40 121.9(4)
C36 C35 N3 120.4(4)
C40 C35 N3 117.6(4)
C37 C36 C35 117.9(4)
C37 C36 C41 118.7(4)
C35 C36 C41 123.3(4)
C38 C37 C36 120.9(4)
C38 C37 H37 119.6
C36 C37 H37 119.6
C39 C38 C37 121.1(5)
C39 C38 H38 119.4
C37 C38 H38 119.4
C38 C39 C40 120.9(5)
C38 C39 H39 119.6
C40 C39 H39 119.6
C39 C40 C35 117.1(4)
C39 C40 C44 119.7(4)
C35 C40 C44 123.1(4)
C36 C41 C43 112.3(4)
C36 C41 C42 109.6(4)
C43 C41 C42 109.5(4)
C36 C41 H41 108.4
C43 C41 H41 108.4
C42 C41 H41 108.4
C41 C42 H42A 109.5
C41 C42 H42B 109.5
H42A C42 H42B 109.5
C41 C42 H42C 109.5
H42A C42 H42C 109.5
H42B C42 H42C 109.5
C41 C43 H43A 109.5
C41 C43 H43B 109.5
H43A C43 H43B 109.5
C41 C43 H43C 109.5
H43A C43 H43C 109.5
H43B C43 H43C 109.5
C40 C44 C46 113.5(4)
C40 C44 C45 110.5(4)
C46 C44 C45 109.9(4)
C40 C44 H44 107.6
C46 C44 H44 107.6
C45 C44 H44 107.6
C44 C45 H45A 109.5
C44 C45 H45B 109.5
H45A C45 H45B 109.5
C44 C45 H45C 109.5
H45A C45 H45C 109.5
H45B C45 H45C 109.5
C44 C46 H46A 109.5
C44 C46 H46B 109.5
H46A C46 H46B 109.5
C44 C46 H46C 109.5
H46A C46 H46C 109.5
H46B C46 H46C 109.5
C51 Ru2 C70 102.36(18)
C51 Ru2 O51 80.24(15)
C70 Ru2 O51 171.07(14)
C51 Ru2 Cl51 100.60(13)
C70 Ru2 Cl51 87.50(12)
O51 Ru2 Cl51 83.61(7)
C51 Ru2 Cl52 97.05(13)
C70 Ru2 Cl52 100.93(13)
O51 Ru2 Cl52 87.13(7)
Cl51 Ru2 Cl52 158.34(4)
C57 O51 C58 113.4(3)
C57 O51 Ru2 107.1(2)
C58 O51 Ru2 126.7(2)
C59 N51 C60 122.1(4)
C59 N51 C56 119.0(3)
C60 N51 C56 118.1(4)
C70 N52 C73 127.5(3)
C70 N52 C72 111.9(3)
C73 N52 C72 118.5(3)
C70 N53 C85 126.1(3)
C70 N53 C71 111.5(3)
C85 N53 C71 122.0(3)
C52 C51 Ru2 118.8(3)
C52 C51 H51 120.6
Ru2 C51 H51 120.6
C53 C52 C57 117.4(4)
C53 C52 C51 125.1(4)
C57 C52 C51 117.6(4)
C54 C53 C52 120.2(4)
C54 C53 H53 119.9
C52 C53 H53 119.9
C53 C54 C55 121.5(4)
C53 C54 H54 119.2
C55 C54 H54 119.2
C56 C55 C54 119.4(4)
C56 C55 H55 120.3
C54 C55 H55 120.3
C57 C56 C55 118.7(4)
C57 C56 N51 117.0(4)
C55 C56 N51 124.3(4)
O51 C57 C56 121.0(4)
O51 C57 C52 116.2(4)
C56 C57 C52 122.7(4)
O51 C58 C67 107.0(3)
O51 C58 C59 108.6(3)
C67 C58 C59 113.9(3)
O51 C58 H58 109.1
C67 C58 H58 109.1
C59 C58 H58 109.1
O52 C59 N51 122.2(4)
O52 C59 C58 121.6(4)
N51 C59 C58 116.1(4)
O53 C60 N51 121.5(4)
O53 C60 C61 118.8(4)
N51 C60 C61 119.8(4)
C62 C61 C66 117.6(4)
C62 C61 C60 122.3(5)
C66 C61 C60 119.6(4)
F51 C62 C61 119.5(4)
F51 C62 C63 118.4(5)
C61 C62 C63 122.1(5)
F52 C63 C64 120.3(5)
F52 C63 C62 120.7(6)
C64 C63 C62 118.9(5)
F53 C64 C65 121.0(6)
F53 C64 C63 119.1(6)
C65 C64 C63 120.0(5)
F54 C65 C64 120.0(5)
F54 C65 C66 120.3(6)
C64 C65 C66 119.7(5)
F55 C66 C61 120.1(4)
F55 C66 C65 118.2(5)
C61 C66 C65 121.7(5)
C68 C67 C69 113.3(4)
C68 C67 C58 114.0(4)
C69 C67 C58 111.6(4)
C68 C67 H67 105.7
C69 C67 H67 105.7
C58 C67 H67 105.7
C67 C68 H68A 109.5
C67 C68 H68B 109.5
H68A C68 H68B 109.5
C67 C68 H68C 109.5
H68A C68 H68C 109.5
H68B C68 H68C 109.5
C67 C69 H69A 109.5
C67 C69 H69B 109.5
H69A C69 H69B 109.5
C67 C69 H69C 109.5
H69A C69 H69C 109.5
H69B C69 H69C 109.5
N52 C70 N53 107.6(3)
N52 C70 Ru2 131.1(3)
N53 C70 Ru2 120.3(3)
N53 C71 C72 101.7(3)
N53 C71 H71A 111.4
C72 C71 H71A 111.4
N53 C71 H71B 111.4
C72 C71 H71B 111.4
H71A C71 H71B 109.3
N52 C72 C71 102.4(3)
N52 C72 H72A 111.3
C71 C72 H72A 111.3
N52 C72 H72B 111.3
C71 C72 H72B 111.3
H72A C72 H72B 109.2
C78 C73 C74 123.0(4)
C78 C73 N52 119.0(4)
C74 C73 N52 117.9(4)
C75 C74 C73 117.0(5)
C75 C74 C79 119.6(4)
C73 C74 C79 123.4(4)
C76 C75 C74 121.2(5)
C76 C75 H75 119.4
C74 C75 H75 119.4
C75 C76 C77 120.0(4)
C75 C76 H76 120.0
C77 C76 H76 120.0
C78 C77 C76 121.1(5)
C78 C77 H77 119.4
C76 C77 H77 119.4
C77 C78 C73 117.6(4)
C77 C78 C82 119.6(4)
C73 C78 C82 122.8(4)
C74 C79 C81 111.8(4)
C74 C79 C80 111.7(4)
C81 C79 C80 110.1(4)
C74 C79 H79 107.7
C81 C79 H79 107.7
C80 C79 H79 107.7
C79 C80 H80A 109.5
C79 C80 H80B 109.5
H80A C80 H80B 109.5
C79 C80 H80C 109.5
H80A C80 H80C 109.5
H80B C80 H80C 109.5
C79 C81 H81A 109.5
C79 C81 H81B 109.5
H81A C81 H81B 109.5
C79 C81 H81C 109.5
H81A C81 H81C 109.5
H81B C81 H81C 109.5
C78 C82 C83 111.5(4)
C78 C82 C84 111.9(4)
C83 C82 C84 110.4(4)
C78 C82 H82 107.6
C83 C82 H82 107.6
C84 C82 H82 107.6
C82 C83 H83A 109.5
C82 C83 H83B 109.5
H83A C83 H83B 109.5
C82 C83 H83C 109.5
H83A C83 H83C 109.5
H83B C83 H83C 109.5
C82 C84 H84A 109.5
C82 C84 H84B 109.5
H84A C84 H84B 109.5
C82 C84 H84C 109.5
H84A C84 H84C 109.5
H84B C84 H84C 109.5
C86 C85 C90 122.3(4)
C86 C85 N53 120.1(4)
C90 C85 N53 117.5(4)
C87 C86 C85 117.4(4)
C87 C86 C91 119.1(4)
C85 C86 C91 123.3(4)
C88 C87 C86 121.0(4)
C88 C87 H87 119.5
C86 C87 H87 119.5
C87 C88 C89 120.8(4)
C87 C88 H88 119.6
C89 C88 H88 119.6
C88 C89 C90 121.0(4)
C88 C89 H89 119.5
C90 C89 H89 119.5
C89 C90 C85 117.2(4)
C89 C90 C94 120.5(4)
C85 C90 C94 122.1(4)
C86 C91 C93 113.8(4)
C86 C91 C92 109.7(4)
C93 C91 C92 109.1(4)
C86 C91 H91 108.0
C93 C91 H91 108.0
C92 C91 H91 108.0
C91 C92 H92A 109.5
C91 C92 H92B 109.5
H92A C92 H92B 109.5
C91 C92 H92C 109.5
H92A C92 H92C 109.5
H92B C92 H92C 109.5
C91 C93 H93A 109.5
C91 C93 H93B 109.5
H93A C93 H93B 109.5
C91 C93 H93C 109.5
H93A C93 H93C 109.5
H93B C93 H93C 109.5
C90 C94 C95 110.7(4)
C90 C94 C96 114.0(4)
C95 C94 C96 107.0(4)
C90 C94 H94 108.3
C95 C94 H94 108.3
C96 C94 H94 108.3
C94 C95 H95A 109.5
C94 C95 H95B 109.5
H95A C95 H95B 109.5
C94 C95 H95C 109.5
H95A C95 H95C 109.5
H95B C95 H95C 109.5
C94 C96 H96A 109.5
C94 C96 H96B 109.5
H96A C96 H96B 109.5
C94 C96 H96C 109.5
H96A C96 H96C 109.5
H96B C96 H96C 109.5

loop_
_geom_bond_atom_site_label_1
_geom_bond_atom_site_label_2
_geom_bond_distance
Ru1 C1 1.814(4)
Ru1 C20 1.973(4)
Ru1 O1 2.281(3)
Ru1 Cl1 2.3104(11)
Ru1 Cl2 2.3377(12)
O1 C7 1.371(4)
O1 C8 1.453(4)
O2 C9 1.201(5)
O3 C10 1.209(5)
N1 C10 1.414(5)
N1 C9 1.421(5)
N1 C6 1.456(5)
N2 C20 1.349(5)
N2 C23 1.436(5)
N2 C22 1.462(5)
N3 C20 1.369(5)
N3 C35 1.437(5)
N3 C21 1.477(5)
F1 C12 1.344(5)
F2 C13 1.345(5)
F3 C14 1.346(5)
F4 C15 1.346(5)
F5 C16 1.341(5)
C1 C2 1.452(5)
C1 H1 0.9500
C2 C7 1.388(5)
C2 C3 1.394(5)
C3 C4 1.379(5)
C3 H3 0.9500
C4 C5 1.390(6)
C4 H4 0.9500
C5 C6 1.382(5)
C5 H5 0.9500
C6 C7 1.372(5)
C8 C9 1.509(6)
C8 C17 1.526(6)
C8 H8 1.0000
C10 C11 1.506(6)
C11 C16 1.369(6)
C11 C12 1.372(6)
C12 C13 1.368(6)
C13 C14 1.350(7)
C14 C15 1.349(7)
C15 C16 1.389(6)
C17 C19 1.510(6)
C17 C18 1.527(6)
C17 H17 1.0000
C18 H18A 0.9800
C18 H18B 0.9800
C18 H18C 0.9800
C19 H19A 0.9800
C19 H19B 0.9800
C19 H19C 0.9800
C21 C22 1.499(5)
C21 H21A 0.9900
C21 H21B 0.9900
C22 H22A 0.9900
C22 H22B 0.9900
C23 C24 1.392(6)
C23 C28 1.396(6)
C24 C25 1.397(6)
C24 C29 1.517(6)
C25 C26 1.358(6)
C25 H25 0.9500
C26 C27 1.373(6)
C26 H26 0.9500
C27 C28 1.397(6)
C27 H27 0.9500
C28 C32 1.514(6)
C29 C31 1.527(6)
C29 C30 1.531(6)
C29 H29 1.0000
C30 H30A 0.9800
C30 H30B 0.9800
C30 H30C 0.9800
C31 H31A 0.9800
C31 H31B 0.9800
C31 H31C 0.9800
C32 C33 1.527(6)
C32 C34 1.533(6)
C32 H32 1.0000
C33 H33A 0.9800
C33 H33B 0.9800
C33 H33C 0.9800
C34 H34A 0.9800
C34 H34B 0.9800
C34 H34C 0.9800
C35 C36 1.394(5)
C35 C40 1.406(6)
C36 C37 1.389(6)
C36 C41 1.529(6)
C37 C38 1.362(6)
C37 H37 0.9500
C38 C39 1.367(6)
C38 H38 0.9500
C39 C40 1.398(6)
C39 H39 0.9500
C40 C44 1.523(6)
C41 C43 1.534(6)
C41 C42 1.544(6)
C41 H41 1.0000
C42 H42A 0.9800
C42 H42B 0.9800
C42 H42C 0.9800
C43 H43A 0.9800
C43 H43B 0.9800
C43 H43C 0.9800
C44 C46 1.529(6)
C44 C45 1.528(6)
C44 H44 1.0000
C45 H45A 0.9800
C45 H45B 0.9800
C45 H45C 0.9800
C46 H46A 0.9800
C46 H46B 0.9800
C46 H46C 0.9800
Ru2 C51 1.819(4)
Ru2 C70 1.977(4)
Ru2 O51 2.303(2)
Ru2 Cl51 2.3094(11)
Ru2 Cl52 2.3407(12)
O51 C57 1.371(4)
O51 C58 1.460(4)
O52 C59 1.200(5)
O53 C60 1.200(5)
N51 C59 1.415(5)
N51 C60 1.418(5)
N51 C56 1.453(5)
N52 C70 1.346(5)
N52 C73 1.437(5)
N52 C72 1.467(5)
N53 C70 1.354(5)
N53 C85 1.445(5)
N53 C71 1.475(5)
F51 C62 1.350(5)
F52 C63 1.336(6)
F53 C64 1.339(5)
F54 C65 1.351(5)
F55 C66 1.341(5)
C51 C52 1.459(5)
C51 H51 0.9500
C52 C53 1.393(5)
C52 C57 1.400(5)
C53 C54 1.371(6)
C53 H53 0.9500
C54 C55 1.385(5)
C54 H54 0.9500
C55 C56 1.388(5)
C55 H55 0.9500
C56 C57 1.371(5)
C58 C67 1.530(5)
C58 C59 1.533(6)
C58 H58 1.0000
C60 C61 1.508(6)
C61 C62 1.365(6)
C61 C66 1.361(6)
C62 C63 1.372(6)
C63 C64 1.377(7)
C64 C65 1.355(7)
C65 C66 1.378(6)
C67 C68 1.514(6)
C67 C69 1.525(6)
C67 H67 1.0000
C68 H68A 0.9800
C68 H68B 0.9800
C68 H68C 0.9800
C69 H69A 0.9800
C69 H69B 0.9800
C69 H69C 0.9800
C71 C72 1.500(5)
C71 H71A 0.9900
C71 H71B 0.9900
C72 H72A 0.9900
C72 H72B 0.9900
C73 C78 1.378(6)
C73 C74 1.406(6)
C74 C75 1.391(6)
C74 C79 1.516(6)
C75 C76 1.375(6)
C75 H75 0.9500
C76 C77 1.386(6)
C76 H76 0.9500
C77 C78 1.386(6)
C77 H77 0.9500
C78 C82 1.526(6)
C79 C81 1.529(6)
C79 C80 1.531(6)
C79 H79 1.0000
C80 H80A 0.9800
C80 H80B 0.9800
C80 H80C 0.9800
C81 H81A 0.9800
C81 H81B 0.9800
C81 H81C 0.9800
C82 C83 1.522(6)
C82 C84 1.524(6)
C82 H82 1.0000
C83 H83A 0.9800
C83 H83B 0.9800
C83 H83C 0.9800
C84 H84A 0.9800
C84 H84B 0.9800
C84 H84C 0.9800
C85 C86 1.401(5)
C85 C90 1.408(6)
C86 C87 1.391(6)
C86 C91 1.508(6)
C87 C88 1.374(6)
C87 H87 0.9500
C88 C89 1.377(6)
C88 H88 0.9500
C89 C90 1.390(6)
C89 H89 0.9500
C90 C94 1.512(6)
C91 C93 1.529(6)
C91 C92 1.540(5)
C91 H91 1.0000
C92 H92A 0.9800
C92 H92B 0.9800
C92 H92C 0.9800
C93 H93A 0.9800
C93 H93B 0.9800
C93 H93C 0.9800
C94 C95 1.529(6)
C94 C96 1.538(6)
C94 H94 1.0000
C95 H95A 0.9800
C95 H95B 0.9800
C95 H95C 0.9800
C96 H96A 0.9800
C96 H96B 0.9800
C96 H96C 0.9800

loop_
_geom_torsion_atom_site_label_1
_geom_torsion_atom_site_label_2
_geom_torsion_atom_site_label_3
_geom_torsion_atom_site_label_4
_geom_torsion
C1 Ru1 O1 C7 3.4(3)
C20 Ru1 O1 C7 -103.8(9)
Cl1 Ru1 O1 C7 -100.3(2)
Cl2 Ru1 O1 C7 99.5(2)
C1 Ru1 O1 C8 -136.6(3)
C20 Ru1 O1 C8 116.2(9)
Cl1 Ru1 O1 C8 119.7(3)
Cl2 Ru1 O1 C8 -40.5(3)
C20 Ru1 C1 C2 167.7(3)
O1 Ru1 C1 C2 -2.7(3)
Cl1 Ru1 C1 C2 78.5(3)
Cl2 Ru1 C1 C2 -88.6(3)
Ru1 C1 C2 C7 1.7(5)
Ru1 C1 C2 C3 -176.8(3)
C7 C2 C3 C4 0.9(7)
C1 C2 C3 C4 179.4(4)
C2 C3 C4 C5 -2.2(7)
C3 C4 C5 C6 0.2(7)
C4 C5 C6 C7 3.1(7)
C4 C5 C6 N1 -175.1(4)
C10 N1 C6 C7 -140.2(4)
C9 N1 C6 C7 26.0(6)
C10 N1 C6 C5 37.9(6)
C9 N1 C6 C5 -155.8(4)
C8 O1 C7 C6 -39.0(5)
Ru1 O1 C7 C6 174.5(3)
C8 O1 C7 C2 143.1(4)
Ru1 O1 C7 C2 -3.4(4)
C5 C6 C7 O1 177.8(4)
N1 C6 C7 O1 -4.0(6)
C5 C6 C7 C2 -4.5(7)
N1 C6 C7 C2 173.8(4)
C3 C2 C7 O1 -179.7(4)
C1 C2 C7 O1 1.7(6)
C3 C2 C7 C6 2.5(6)
C1 C2 C7 C6 -176.1(4)
C7 O1 C8 C9 57.1(4)
Ru1 O1 C8 C9 -164.9(2)
C7 O1 C8 C17 -178.6(3)
Ru1 O1 C8 C17 -40.5(4)
C10 N1 C9 O2 -19.7(7)
C6 N1 C9 O2 175.1(4)
C10 N1 C9 C8 160.6(4)
C6 N1 C9 C8 -4.6(5)
O1 C8 C9 O2 145.2(4)
C17 C8 C9 O2 25.0(6)
O1 C8 C9 N1 -35.1(5)
C17 C8 C9 N1 -155.3(4)
C9 N1 C10 O3 -159.9(4)
C6 N1 C10 O3 5.4(6)
C9 N1 C10 C11 18.4(6)
C6 N1 C10 C11 -176.2(4)
O3 C10 C11 C16 50.4(6)
N1 C10 C11 C16 -128.1(5)
O3 C10 C11 C12 -123.2(5)
N1 C10 C11 C12 58.3(6)
C16 C11 C12 F1 -174.1(4)
C10 C11 C12 F1 -0.3(7)
C16 C11 C12 C13 4.9(7)
C10 C11 C12 C13 178.7(4)
F1 C12 C13 F2 -2.4(7)
C11 C12 C13 F2 178.6(4)
F1 C12 C13 C14 177.2(4)
C11 C12 C13 C14 -1.8(7)
F2 C13 C14 F3 -2.0(7)
C12 C13 C14 F3 178.4(4)
F2 C13 C14 C15 178.0(4)
C12 C13 C14 C15 -1.6(8)
F3 C14 C15 F4 2.1(7)
C13 C14 C15 F4 -177.8(4)
F3 C14 C15 C16 -178.4(4)
C13 C14 C15 C16 1.6(8)
C12 C11 C16 F5 176.9(4)
C10 C11 C16 F5 2.9(6)
C12 C11 C16 C15 -4.9(7)
C10 C11 C16 C15 -178.9(4)
F4 C15 C16 F5 -0.5(6)
C14 C15 C16 F5 180.0(4)
F4 C15 C16 C11 -178.8(4)
C14 C15 C16 C11 1.7(7)
O1 C8 C17 C19 161.7(3)
C9 C8 C17 C19 -77.3(5)
O1 C8 C17 C18 -68.8(4)
C9 C8 C17 C18 52.2(5)
C23 N2 C20 N3 -169.7(4)
C22 N2 C20 N3 -4.5(5)
C23 N2 C20 Ru1 23.2(6)
C22 N2 C20 Ru1 -171.6(3)
C35 N3 C20 N2 -178.8(4)
C21 N3 C20 N2 -6.9(5)
C35 N3 C20 Ru1 -10.1(6)
C21 N3 C20 Ru1 161.7(3)
C1 Ru1 C20 N2 -14.8(4)
O1 Ru1 C20 N2 90.4(9)
Cl1 Ru1 C20 N2 87.0(4)
Cl2 Ru1 C20 N2 -113.4(4)
C1 Ru1 C20 N3 179.5(3)
O1 Ru1 C20 N3 -75.2(10)
Cl1 Ru1 C20 N3 -78.7(3)
Cl2 Ru1 C20 N3 81.0(3)
C20 N3 C21 C22 14.9(5)
C35 N3 C21 C22 -172.9(4)
C20 N2 C22 C21 13.6(5)
C23 N2 C22 C21 180.0(4)
N3 C21 C22 N2 -16.0(4)
C20 N2 C23 C24 82.8(5)
C22 N2 C23 C24 -81.5(5)
C20 N2 C23 C28 -98.0(5)
C22 N2 C23 C28 97.7(5)
C28 C23 C24 C25 0.3(6)
N2 C23 C24 C25 179.4(3)
C28 C23 C24 C29 179.3(4)
N2 C23 C24 C29 -1.5(6)
C23 C24 C25 C26 1.4(6)
C29 C24 C25 C26 -177.7(4)
C24 C25 C26 C27 -2.2(7)
C25 C26 C27 C28 1.3(7)
C26 C27 C28 C23 0.4(6)
C26 C27 C28 C32 178.5(4)
C24 C23 C28 C27 -1.1(6)
N2 C23 C28 C27 179.7(3)
C24 C23 C28 C32 -179.2(4)
N2 C23 C28 C32 1.6(6)
C23 C24 C29 C31 117.7(4)
C25 C24 C29 C31 -63.3(5)
C23 C24 C29 C30 -117.5(4)
C25 C24 C29 C30 61.6(5)
C27 C28 C32 C33 -48.2(5)
C23 C28 C32 C33 129.8(4)
C27 C28 C32 C34 73.3(5)
C23 C28 C32 C34 -108.7(5)
C20 N3 C35 C36 102.7(5)
C21 N3 C35 C36 -68.3(5)
C20 N3 C35 C40 -81.3(5)
C21 N3 C35 C40 107.6(4)
C40 C35 C36 C37 5.0(6)
N3 C35 C36 C37 -179.3(4)
C40 C35 C36 C41 -171.8(4)
N3 C35 C36 C41 3.9(6)
C35 C36 C37 C38 -0.8(7)
C41 C36 C37 C38 176.2(4)
C36 C37 C38 C39 -1.8(7)
C37 C38 C39 C40 0.4(7)
C38 C39 C40 C35 3.6(6)
C38 C39 C40 C44 -173.0(4)
C36 C35 C40 C39 -6.3(6)
N3 C35 C40 C39 177.8(4)
C36 C35 C40 C44 170.2(4)
N3 C35 C40 C44 -5.7(6)
C37 C36 C41 C43 44.5(5)
C35 C36 C41 C43 -138.7(4)
C37 C36 C41 C42 -77.5(5)
C35 C36 C41 C42 99.3(5)
C39 C40 C44 C46 -24.2(6)
C35 C40 C44 C46 159.4(4)
C39 C40 C44 C45 99.8(5)
C35 C40 C44 C45 -76.6(5)
C51 Ru2 O51 C57 -2.5(3)
C70 Ru2 O51 C57 105.2(10)
Cl51 Ru2 O51 C57 99.5(2)
Cl52 Ru2 O51 C57 -100.1(2)
C51 Ru2 O51 C58 135.8(3)
C70 Ru2 O51 C58 -116.5(10)
Cl51 Ru2 O51 C58 -122.3(3)
Cl52 Ru2 O51 C58 38.1(3)
C70 Ru2 C51 C52 -168.5(3)
O51 Ru2 C51 C52 2.8(3)
Cl51 Ru2 C51 C52 -78.7(3)
Cl52 Ru2 C51 C52 88.7(3)
Ru2 C51 C52 C53 176.6(3)
Ru2 C51 C52 C57 -3.0(5)
C57 C52 C53 C54 -1.2(6)
C51 C52 C53 C54 179.2(4)
C52 C53 C54 C55 1.8(7)
C53 C54 C55 C56 1.0(7)
C54 C55 C56 C57 -4.1(6)
C54 C55 C56 N51 176.4(4)
C59 N51 C56 C57 -23.3(5)
C60 N51 C56 C57 146.6(4)
C59 N51 C56 C55 156.2(4)
C60 N51 C56 C55 -33.9(6)
C58 O51 C57 C56 40.1(5)
Ru2 O51 C57 C56 -175.5(3)
C58 O51 C57 C52 -142.8(4)
Ru2 O51 C57 C52 1.6(4)
C55 C56 C57 O51 -178.3(4)
N51 C56 C57 O51 1.2(6)
C55 C56 C57 C52 4.8(6)
N51 C56 C57 C52 -175.7(4)
C53 C52 C57 O51 -179.1(4)
C51 C52 C57 O51 0.4(5)
C53 C52 C57 C56 -2.1(6)
C51 C52 C57 C56 177.5(4)
C57 O51 C58 C67 -179.4(3)
Ru2 O51 C58 C67 44.6(4)
C57 O51 C58 C59 -56.0(4)
Ru2 O51 C58 C59 167.9(2)
C60 N51 C59 O52 16.1(6)
C56 N51 C59 O52 -174.4(4)
C60 N51 C59 C58 -166.0(4)
C56 N51 C59 C58 3.5(5)
O51 C58 C59 O52 -147.7(4)
C67 C58 C59 O52 -28.6(6)
O51 C58 C59 N51 34.4(5)
C67 C58 C59 N51 153.5(4)
C59 N51 C60 O53 166.0(4)
C56 N51 C60 O53 -3.6(6)
C59 N51 C60 C61 -13.7(6)
C56 N51 C60 C61 176.7(4)
O53 C60 C61 C62 106.4(6)
N51 C60 C61 C62 -73.8(6)
O53 C60 C61 C66 -65.7(6)
N51 C60 C61 C66 114.0(5)
C66 C61 C62 F51 179.0(4)
C60 C61 C62 F51 6.6(7)
C66 C61 C62 C63 -2.6(7)
C60 C61 C62 C63 -174.9(4)
F51 C62 C63 F52 -1.1(7)
C61 C62 C63 F52 -179.6(4)
F51 C62 C63 C64 -179.9(4)
C61 C62 C63 C64 1.7(7)
F52 C63 C64 F53 0.5(7)
C62 C63 C64 F53 179.2(4)
F52 C63 C64 C65 -179.1(5)
C62 C63 C64 C65 -0.3(8)
F53 C64 C65 F54 1.1(7)
C63 C64 C65 F54 -179.3(4)
F53 C64 C65 C66 -179.5(4)
C63 C64 C65 C66 0.1(8)
C62 C61 C66 F55 -179.5(4)
C60 C61 C66 F55 -7.0(7)
C62 C61 C66 C65 2.3(7)
C60 C61 C66 C65 174.9(4)
F54 C65 C66 F55 0.1(7)
C64 C65 C66 F55 -179.3(4)
F54 C65 C66 C61 178.3(4)
C64 C65 C66 C61 -1.1(8)
O51 C58 C67 C68 67.6(4)
C59 C58 C67 C68 -52.5(5)
O51 C58 C67 C69 -162.6(3)
C59 C58 C67 C69 77.4(5)
C73 N52 C70 N53 169.0(4)
C72 N52 C70 N53 6.1(5)
C73 N52 C70 Ru2 -22.7(7)
C72 N52 C70 Ru2 174.4(3)
C85 N53 C70 N52 -178.9(4)
C71 N53 C70 N52 9.2(5)
C85 N53 C70 Ru2 11.3(6)
C71 N53 C70 Ru2 -160.5(3)
C51 Ru2 C70 N52 13.4(4)
O51 Ru2 C70 N52 -92.6(10)
Cl51 Ru2 C70 N52 -86.9(4)
Cl52 Ru2 C70 N52 113.2(4)
C51 Ru2 C70 N53 -179.6(3)
O51 Ru2 C70 N53 74.4(11)
Cl51 Ru2 C70 N53 80.1(3)
Cl52 Ru2 C70 N53 -79.8(3)
C70 N53 C71 C72 -19.8(5)
C85 N53 C71 C72 167.9(4)
C70 N52 C72 C71 -18.1(5)
C73 N52 C72 C71 177.3(4)
N53 C71 C72 N52 21.3(4)
C70 N52 C73 C78 102.5(5)
C72 N52 C73 C78 -95.6(5)
C70 N52 C73 C74 -79.8(5)
C72 N52 C73 C74 82.1(5)
C78 C73 C74 C75 -1.1(6)
N52 C73 C74 C75 -178.6(4)
C78 C73 C74 C79 -178.0(4)
N52 C73 C74 C79 4.4(6)
C73 C74 C75 C76 -0.2(6)
C79 C74 C75 C76 176.9(4)
C74 C75 C76 C77 0.4(7)
C75 C76 C77 C78 0.8(7)
C76 C77 C78 C73 -1.9(6)
C76 C77 C78 C82 -179.7(4)
C74 C73 C78 C77 2.1(6)
N52 C73 C78 C77 179.7(3)
C74 C73 C78 C82 179.7(4)
N52 C73 C78 C82 -2.7(6)
C75 C74 C79 C81 66.3(5)
C73 C74 C79 C81 -116.7(4)
C75 C74 C79 C80 -57.5(5)
C73 C74 C79 C80 119.4(4)
C77 C78 C82 C83 53.6(5)
C73 C78 C82 C83 -124.0(5)
C77 C78 C82 C84 -70.7(5)
C73 C78 C82 C84 111.7(5)
C70 N53 C85 C86 -99.8(5)
C71 N53 C85 C86 71.3(5)
C70 N53 C85 C90 81.5(5)
C71 N53 C85 C90 -107.5(4)
C90 C85 C86 C87 -4.6(6)
N53 C85 C86 C87 176.7(4)
C90 C85 C86 C91 170.1(4)
N53 C85 C86 C91 -8.6(6)
C85 C86 C87 C88 0.1(6)
C91 C86 C87 C88 -174.8(4)
C86 C87 C88 C89 3.2(7)
C87 C88 C89 C90 -2.0(7)
C88 C89 C90 C85 -2.2(6)
C88 C89 C90 C94 173.2(4)
C86 C85 C90 C89 5.6(6)
N53 C85 C90 C89 -175.6(4)
C86 C85 C90 C94 -169.8(4)
N53 C85 C90 C94 8.9(6)
C87 C86 C91 C93 -43.6(5)
C85 C86 C91 C93 141.7(4)
C87 C86 C91 C92 78.9(5)
C85 C86 C91 C92 -95.7(5)
C89 C90 C94 C95 -96.5(5)
C85 C90 C94 C95 78.7(6)
C89 C90 C94 C96 24.2(6)
C85 C90 C94 C96 -160.5(4)
